data_7100292
loop_
_publ_author_name
'Francois Diederich'
'Vladimir A. Azov'
'Martina Cacciarini'
'Hermann Kunzer'
'Paul Seiler'

_publ_section_title
;
Selective Steroid Recognition by a Partially Bridged
Resorcin[4]arene Cavitand
;
_journal_name_full 'Chemical Communications'
_journal_paper_doi 10.1039/b509990k
_journal_year 2005
_chemical_formula_moiety 'C88 H116 N4 O8, 2(C3 H6 O)'
_chemical_formula_sum 'C94 H128 N4 O10'
_chemical_formula_weight 1474.00
_space_group_IT_number 2
_symmetry_cell_setting triclinic
_symmetry_space_group_name_Hall '-P 1'
_symmetry_space_group_name_H-M 'P -1'
_cell_angle_alpha 78.641(1)
_cell_angle_beta 80.066(1)
_cell_angle_gamma 72.126(1)
_cell_formula_units_Z 2
_cell_length_a 11.8400(2)
_cell_length_b 13.8058(2)
_cell_length_c 28.6689(4)
_cell_measurement_temperature 220(2)
_cell_volume 4341.04(11)
_diffrn_ambient_temperature 220(2)
_exptl_crystal_density_diffrn 1.128
_cod_depositor_comments
;
The following automatic conversions were performed:
'_symmetry_cell_setting' value 'Triclinic' changed to 'triclinic'
according to '/home/saulius/struct/CIF-dictionaries/cif_core.dic'
dictionary named 'cif_core.dic' version 2.4.1 from 2010-06-29.

Automatic conversion script
Id: cif_fix_enum 1527 2010-12-29 10:47:43Z saulius 
;
_cod_database_code 7100292

loop_
_symmetry_equiv_pos_as_xyz
'x, y, z'
'-x, -y, -z'

loop_
_atom_site_label
_atom_site_type_symbol
_atom_site_fract_x
_atom_site_fract_y
_atom_site_fract_z
_atom_site_U_iso_or_equiv
_atom_site_adp_type
_atom_site_occupancy
_atom_site_calc_flag
_atom_site_refinement_flags
_atom_site_disorder_assembly
_atom_site_disorder_group
C1 C 0.2087(3) 0.0001(3) 0.25587(13) 0.0722(12) Uani 1 d . . .
H1A H 0.2710 -0.0663 0.2537 0.104 Uiso 1 calc R . .
C2 C 0.2278(3) 0.0383(3) 0.29901(14) 0.0720(12) Uani 1 d . . .
C3 C 0.1917(3) 0.1426(3) 0.30295(14) 0.0721(12) Uani 1 d . . .
H3A H 0.1529 0.1890 0.2781 0.052 Uiso 1 calc R . .
C4 C 0.2090(3) 0.1829(3) 0.34100(14) 0.0706(11) Uani 1 d . . .
C5 C 0.2672(3) 0.1104(4) 0.37651(14) 0.0773(13) Uani 1 d . . .
C6 C 0.3037(3) 0.0058(4) 0.37460(16) 0.0812(13) Uani 1 d . . .
H6A H 0.3428 -0.0407 0.3994 0.104 Uiso 1 calc R . .
C7 C 0.2829(4) -0.0299(4) 0.33671(15) 0.0800(13) Uani 1 d . . .
O8 O 0.3213(3) -0.1348(2) 0.33809(10) 0.0999(11) Uani 1 d . . .
H8A H 0.2781 -0.1525 0.3235 0.139 Uiso 1 calc R . .
C9 C 0.1684(4) 0.2967(3) 0.34389(15) 0.0819(13) Uani 1 d . . .
H9A H 0.2170 0.3072 0.3663 0.136 Uiso 1 calc R . .
C10 C 0.0379(4) 0.3302(3) 0.36653(14) 0.0688(11) Uani 1 d . . .
C11 C -0.0602(4) 0.3617(3) 0.34006(13) 0.0628(10) Uani 1 d . . .
H11A H -0.0450 0.3617 0.3068 0.076 Uiso 1 calc R . .
C12 C -0.1784(4) 0.3929(2) 0.36037(12) 0.0573(9) Uani 1 d . . .
C13 C -0.1982(4) 0.3940(3) 0.40955(13) 0.0673(11) Uani 1 d . . .
C14 C -0.1045(5) 0.3632(3) 0.43678(14) 0.0787(13) Uani 1 d . . .
H14A H -0.1193 0.3650 0.4699 0.062 Uiso 1 calc R . .
C15 C 0.0110(5) 0.3299(3) 0.41524(16) 0.0751(12) Uani 1 d . . .
O16 O -0.3158(3) 0.4283(2) 0.42934(9) 0.0833(9) Uani 1 d . . .
H16A H -0.3180 0.4300 0.4583 0.093 Uiso 1 calc R . .
O17 O 0.1033(3) 0.3021(2) 0.44463(10) 0.0898(10) Uani 1 d . . .
C18 C 0.1228(4) 0.2064(3) 0.47275(15) 0.0729(12) Uani 1 d . . .
C19 C 0.2221(4) 0.1265(3) 0.45858(14) 0.0715(11) Uani 1 d . . .
O20 O 0.2903(2) 0.1472(2) 0.41550(10) 0.0885(9) Uani 1 d . . .
N21 N 0.2527(3) 0.0368(3) 0.48394(11) 0.0766(10) Uani 1 d . . .
C22 C 0.1800(4) 0.0220(3) 0.52646(12) 0.0647(10) Uani 1 d . . .
C23 C 0.0809(4) 0.0995(3) 0.54006(14) 0.0792(12) Uani 1 d . . .
N24 N 0.0527(4) 0.1955(3) 0.51214(13) 0.0915(12) Uani 1 d . . .
C25 C 0.0101(5) 0.0805(4) 0.58320(16) 0.123(2) Uani 1 d . . .
H25A H -0.0564 0.1331 0.5933 0.122 Uiso 1 calc R . .
C26 C 0.0374(5) -0.0145(4) 0.61080(16) 0.1090(19) Uani 1 d . . .
H26A H -0.0123 -0.0278 0.6392 0.162 Uiso 1 calc R . .
C27 C 0.1372(4) -0.0909(3) 0.59729(14) 0.0817(13) Uani 1 d . . .
H27A H 0.1558 -0.1556 0.6168 0.056 Uiso 1 calc R . .
C28 C 0.2088(4) -0.0736(3) 0.55610(14) 0.0787(12) Uani 1 d . . .
H28A H 0.2777 -0.1257 0.5475 0.077 Uiso 1 calc R . .
C29 C -0.2821(3) 0.4226(2) 0.33072(11) 0.0540(9) Uani 1 d . . .
H29A H -0.3508 0.4666 0.3490 0.035 Uiso 1 calc R . .
C30 C -0.3184(3) 0.3268(2) 0.32758(10) 0.0481(8) Uani 1 d . . .
C31 C -0.2663(3) 0.2688(2) 0.29084(11) 0.0467(8) Uani 1 d . . .
H31A H -0.2086 0.2905 0.2678 0.034 Uiso 1 calc R . .
C32 C -0.2942(3) 0.1810(2) 0.28603(10) 0.0443(8) Uani 1 d . . .
C33 C -0.3782(3) 0.1513(2) 0.32136(11) 0.0477(8) Uani 1 d . . .
C34 C -0.4342(3) 0.2053(3) 0.35791(12) 0.0544(9) Uani 1 d . . .
H34A H -0.4924 0.1834 0.3805 0.098 Uiso 1 calc R . .
C35 C -0.4043(3) 0.2932(2) 0.36141(11) 0.0553(9) Uani 1 d . . .
O36 O -0.4646(3) 0.34441(19) 0.39876(9) 0.0796(8) Uani 1 d . . .
H36A H -0.4311 0.3872 0.4017 0.181 Uiso 1 calc R . .
C37 C -0.2375(3) 0.1195(2) 0.24505(11) 0.0495(8) Uani 1 d . . .
H37A H -0.2966 0.0860 0.2402 0.060 Uiso 1 calc R . .
C38 C -0.1268(3) 0.0330(2) 0.25869(10) 0.0489(8) Uani 1 d . . .
C39 C -0.0155(3) 0.0512(3) 0.25322(11) 0.0539(9) Uani 1 d . . .
H39A H -0.0112 0.1188 0.2419 0.031 Uiso 1 calc R . .
C40 C 0.0894(3) -0.0244(3) 0.26348(12) 0.0609(10) Uani 1 d . . .
C41 C 0.0798(4) -0.1236(3) 0.28136(14) 0.0720(11) Uani 1 d . . .
C42 C -0.0277(4) -0.1446(3) 0.28834(13) 0.0706(11) Uani 1 d . . .
H42A H -0.0327 -0.2115 0.3010 0.086 Uiso 1 calc R . .
C43 C -0.1296(3) -0.0669(3) 0.27676(12) 0.0576(9) Uani 1 d . . .
O44 O -0.2373(2) -0.09309(17) 0.28214(8) 0.0632(7) Uani 1 d . . .
O45 O 0.1840(3) -0.1996(2) 0.29075(12) 0.1036(11) Uani 1 d . . .
H45A H 0.1679 -0.2476 0.3105 0.054 Uiso 1 calc R . .
C46 C -0.2878(3) -0.1096(3) 0.32906(12) 0.0578(9) Uani 1 d . . .
C47 C -0.3727(3) -0.0253(2) 0.34821(12) 0.0523(9) Uani 1 d . . .
O48 O -0.4103(2) 0.06360(16) 0.31653(8) 0.0558(6) Uani 1 d . . .
N49 N -0.4184(3) -0.0309(2) 0.39261(11) 0.0621(8) Uani 1 d . . .
C50 C -0.3846(4) -0.1267(3) 0.42023(13) 0.0644(10) Uani 1 d . . .
C51 C -0.3077(4) -0.2116(3) 0.40032(14) 0.0708(11) Uani 1 d . . .
N52 N -0.2562(3) -0.2008(2) 0.35335(12) 0.0750(9) Uani 1 d . . .
C53 C -0.4319(4) -0.1397(4) 0.46865(15) 0.0859(13) Uani 1 d . . .
H53A H -0.4828 -0.0830 0.4825 0.099 Uiso 1 calc R . .
C54 C -0.4034(5) -0.2357(4) 0.49572(16) 0.0970(16) Uani 1 d . . .
H54A H -0.4338 -0.2443 0.5283 0.081 Uiso 1 calc R . .
C55 C -0.3308(5) -0.3194(4) 0.47556(19) 0.1043(17) Uani 1 d . . .
H55A H -0.3148 -0.3849 0.4944 0.124 Uiso 1 calc R . .
C56 C -0.2816(5) -0.3098(3) 0.42895(18) 0.0994(15) Uani 1 d . . .
H56A H -0.2309 -0.3677 0.4160 0.206 Uiso 1 calc R . .
C57 C 0.2267(3) 0.0698(3) 0.20784(13) 0.0711(11) Uani 1 d . . .
H57A H 0.1606 0.1334 0.2066 0.076 Uiso 1 calc R . .
H57B H 0.3010 0.0884 0.2059 0.095 Uiso 1 calc R . .
C58 C 0.2322(4) 0.0186(3) 0.16555(13) 0.0745(12) Uani 1 d . . .
H58A H 0.1574 0.0007 0.1675 0.090 Uiso 1 calc R . .
H58B H 0.2973 -0.0457 0.1674 0.092 Uiso 1 calc R . .
C59 C 0.2514(4) 0.0840(3) 0.11747(13) 0.0728(11) Uani 1 d . . .
H59A H 0.1815 0.1442 0.1141 0.098 Uiso 1 calc R . .
H59B H 0.3208 0.1089 0.1170 0.102 Uiso 1 calc R . .
C60 C 0.2714(4) 0.0286(3) 0.07491(13) 0.0714(11) Uani 1 d . . .
H60A H 0.3401 -0.0326 0.0787 0.109 Uiso 1 calc R . .
H60B H 0.2012 0.0052 0.0750 0.066 Uiso 1 calc R . .
C61 C 0.2935(4) 0.0921(3) 0.02723(13) 0.0685(10) Uani 1 d . . .
H61A H 0.3604 0.1192 0.0280 0.071 Uiso 1 calc R . .
H61B H 0.2226 0.1510 0.0225 0.089 Uiso 1 calc R . .
C62 C 0.3211(4) 0.0354(3) -0.01525(13) 0.0688(10) Uani 1 d . . .
H62A H 0.3904 -0.0248 -0.0102 0.136 Uiso 1 calc R . .
H62B H 0.2530 0.0104 -0.0168 0.090 Uiso 1 calc R . .
C63 C 0.3469(4) 0.0999(3) -0.06258(13) 0.0698(11) Uani 1 d . . .
H63A H 0.4151 0.1246 -0.0608 0.171 Uiso 1 calc R . .
H63B H 0.2777 0.1603 -0.0672 0.087 Uiso 1 calc R . .
C64 C 0.3743(4) 0.0458(3) -0.10595(14) 0.0714(11) Uani 1 d . . .
H64A H 0.4429 -0.0152 -0.1014 0.093 Uiso 1 calc R . .
H64B H 0.3056 0.0224 -0.1084 0.114 Uiso 1 calc R . .
C65 C 0.4017(4) 0.1126(3) -0.15234(13) 0.0734(11) Uani 1 d . . .
H65A H 0.4718 0.1343 -0.1500 0.085 Uiso 1 calc R . .
H65B H 0.3341 0.1748 -0.1561 0.086 Uiso 1 calc R . .
C66 C 0.4256(4) 0.0624(4) -0.19676(15) 0.0863(13) Uani 1 d . . .
H66A H 0.4926 -0.0003 -0.1930 0.105 Uiso 1 calc R . .
H66B H 0.3551 0.0419 -0.1996 0.116 Uiso 1 calc R . .
C67 C 0.4545(4) 0.1308(4) -0.24247(15) 0.0991(15) Uani 1 d . . .
H67A H 0.4683 0.0941 -0.2694 0.208 Uiso 1 calc R . .
H67B H 0.5257 0.1498 -0.2405 0.098 Uiso 1 calc R . .
H67C H 0.3881 0.1925 -0.2469 0.148 Uiso 1 calc R . .
C68 C -0.2135(3) 0.1885(2) 0.19727(11) 0.0517(8) Uani 1 d . . .
H68A H -0.2866 0.2442 0.1914 0.049 Uiso 1 calc R . .
H68B H -0.1517 0.2199 0.2002 0.057 Uiso 1 calc R . .
C69 C -0.1735(4) 0.1314(3) 0.15455(11) 0.0597(9) Uani 1 d . . .
H69A H -0.2363 0.1018 0.1509 0.071 Uiso 1 calc R . .
H69B H -0.1017 0.0743 0.1608 0.063 Uiso 1 calc R . .
C70 C -0.1464(4) 0.1992(3) 0.10806(11) 0.0616(10) Uani 1 d . . .
H70A H -0.2176 0.2572 0.1024 0.058 Uiso 1 calc R . .
H70B H -0.0824 0.2274 0.1116 0.086 Uiso 1 calc R . .
C71 C -0.1091(4) 0.1445(3) 0.06450(12) 0.0639(10) Uani 1 d . . .
H71A H -0.0372 0.0871 0.0700 0.101 Uiso 1 calc R . .
H71B H -0.1727 0.1153 0.0613 0.105 Uiso 1 calc R . .
C72 C -0.0838(4) 0.2120(3) 0.01778(12) 0.0639(10) Uani 1 d . . .
H72A H -0.0188 0.2398 0.0206 0.110 Uiso 1 calc R . .
H72B H -0.1550 0.2704 0.0126 0.090 Uiso 1 calc R . .
C73 C -0.0496(4) 0.1568(3) -0.02552(12) 0.0662(10) Uani 1 d . . .
H73A H 0.0218 0.0987 -0.0203 0.114 Uiso 1 calc R . .
H73B H -0.1145 0.1287 -0.0281 0.120 Uiso 1 calc R . .
C74 C -0.0247(4) 0.2237(3) -0.07239(13) 0.0744(11) Uani 1 d . . .
H74A H 0.0398 0.2524 -0.0698 0.153 Uiso 1 calc R . .
H74B H -0.0963 0.2814 -0.0779 0.072 Uiso 1 calc R . .
C75 C 0.0107(5) 0.1664(4) -0.11516(14) 0.0934(15) Uani 1 d . . .
H75A H -0.0582 0.1463 -0.1202 0.148 Uiso 1 calc R . .
H75B H 0.0745 0.1030 -0.1073 0.183 Uiso 1 calc R . .
C76 C 0.0535(6) 0.2260(5) -0.16177(18) 0.127(2) Uani 1 d . . .
H76A H 0.1163 0.2524 -0.1554 0.218 Uiso 1 calc R . .
H76B H 0.0905 0.1772 -0.1844 0.204 Uiso 1 calc R . .
C77 C -0.0296(7) 0.3073(5) -0.1841(2) 0.139(2) Uani 1 d . . .
H77A H -0.0711 0.3537 -0.1608 0.181 Uiso 1 calc R . .
H77B H -0.0892 0.2802 -0.1929 0.230 Uiso 1 calc R . .
C78 C 0.0166(7) 0.3707(5) -0.2288(2) 0.157(3) Uani 1 d . . .
H78A H -0.0494 0.4266 -0.2407 0.214 Uiso 1 calc R . .
H78B H 0.0533 0.3272 -0.2532 0.150 Uiso 1 calc R . .
H78C H 0.0754 0.3988 -0.2209 0.214 Uiso 1 calc R . .
C79 C -0.2613(3) 0.4878(3) 0.28199(12) 0.0600(9) Uani 1 d . . .
H79A H -0.2316 0.5438 0.2865 0.073 Uiso 1 calc R . .
H79B H -0.1995 0.4448 0.2613 0.053 Uiso 1 calc R . .
C80 C -0.3738(3) 0.5335(3) 0.25705(12) 0.0672(10) Uani 1 d . . .
H80A H -0.4335 0.5803 0.2767 0.077 Uiso 1 calc R . .
H80B H -0.4067 0.4778 0.2548 0.082 Uiso 1 calc R . .
C81 C -0.3532(4) 0.5924(3) 0.20687(13) 0.0695(11) Uani 1 d . . .
H81A H -0.4301 0.6387 0.1980 0.110 Uiso 1 calc R . .
H81B H -0.3013 0.6351 0.2078 0.090 Uiso 1 calc R . .
C82 C -0.2975(4) 0.5255(3) 0.16828(13) 0.0683(10) Uani 1 d . . .
H82A H -0.3515 0.4859 0.1658 0.085 Uiso 1 calc R . .
H82B H -0.2226 0.4765 0.1778 0.066 Uiso 1 calc R . .
C83 C -0.2718(4) 0.5866(3) 0.11943(12) 0.0674(10) Uani 1 d . . .
H83A H -0.3441 0.6425 0.1125 0.083 Uiso 1 calc R . .
H83B H -0.2093 0.6183 0.1212 0.102 Uiso 1 calc R . .
C84 C -0.2325(4) 0.5264(3) 0.07794(13) 0.0681(10) Uani 1 d . . .
H84A H -0.1608 0.4698 0.0848 0.090 Uiso 1 calc R . .
H84B H -0.2955 0.4960 0.0754 0.067 Uiso 1 calc R . .
C85 C -0.2057(4) 0.5896(3) 0.03037(12) 0.0653(10) Uani 1 d . . .
H85A H -0.1413 0.6183 0.0329 0.088 Uiso 1 calc R . .
H85B H -0.2768 0.6476 0.0244 0.096 Uiso 1 calc R . .
C86 C -0.1699(4) 0.5338(3) -0.01252(13) 0.0669(10) Uani 1 d . . .
H86A H -0.2352 0.5072 -0.0159 0.071 Uiso 1 calc R . .
H86B H -0.1000 0.4747 -0.0064 0.078 Uiso 1 calc R . .
C87 C -0.1401(4) 0.5992(3) -0.05934(13) 0.0667(10) Uani 1 d . . .
H87A H -0.2100 0.6584 -0.0653 0.096 Uiso 1 calc R . .
H87B H -0.0748 0.6258 -0.0558 0.093 Uiso 1 calc R . .
C88 C -0.1044(4) 0.5449(3) -0.10254(14) 0.0763(11) Uani 1 d . . .
H88A H -0.1704 0.5199 -0.1069 0.152 Uiso 1 calc R . .
H88B H -0.0354 0.4848 -0.0966 0.078 Uiso 1 calc R . .
C89 C -0.0726(5) 0.6127(4) -0.14834(14) 0.0925(14) Uani 1 d . . .
H89A H -0.0506 0.5735 -0.1747 0.069 Uiso 1 calc R . .
H89B H -0.0060 0.6363 -0.1446 0.186 Uiso 1 calc R . .
H89C H -0.1411 0.6716 -0.1549 0.145 Uiso 1 calc R . .
C90 C 0.1950(4) 0.3626(4) 0.29576(16) 0.1003(16) Uani 1 d . . .
H90A H 0.1567 0.4356 0.2980 0.078 Uiso 1 calc R . .
H90B H 0.1619 0.3447 0.2706 0.139 Uiso 1 calc R . .
C91 C 0.3317(5) 0.3443(6) 0.2823(2) 0.163(3) Uani 1 d . . .
H91A H 0.3700 0.2699 0.2852 0.180 Uiso 1 calc R . .
H91B H 0.3618 0.3705 0.3057 0.181 Uiso 1 calc R . .
C92 C 0.3704(9) 0.3956(9) 0.2311(4) 0.215(5) Uani 1 d . . .
H92A H 0.4379 0.4219 0.2320 0.250 Uiso 1 calc R . .
H92B H 0.3040 0.4540 0.2202 0.260 Uiso 1 calc R . .
C93 C 0.4073(8) 0.3167(7) 0.1951(4) 0.209(5) Uani 1 d . . .
H93A H 0.4728 0.2584 0.2066 0.130 Uiso 1 calc R . .
H93B H 0.3394 0.2903 0.1949 0.150 Uiso 1 calc R . .
C94 C 0.4470(7) 0.3597(7) 0.1434(4) 0.178(4) Uani 1 d . . .
H94A H 0.3823 0.4200 0.1330 0.154 Uiso 1 calc R . .
H94B H 0.5159 0.3844 0.1441 0.217 Uiso 1 calc R . .
C95 C 0.4794(7) 0.2935(6) 0.1069(4) 0.172(4) Uani 1 d . . .
H95A H 0.4124 0.2662 0.1065 0.200 Uiso 1 calc R . .
H95B H 0.5477 0.2350 0.1157 0.200 Uiso 1 calc R . .
C96 C 0.5121(7) 0.3463(6) 0.0558(4) 0.171(4) Uani 1 d . . .
H96A H 0.4438 0.4045 0.0467 0.205 Uiso 1 calc R . .
H96B H 0.5790 0.3739 0.0560 0.205 Uiso 1 calc R . .
C97 C 0.5441(8) 0.2804(6) 0.0208(5) 0.201(5) Uani 1 d . . .
H97A H 0.4781 0.2514 0.0209 0.231 Uiso 1 calc R . .
H97B H 0.6139 0.2231 0.0293 0.209 Uiso 1 calc R . .
C98 C 0.5736(6) 0.3353(5) -0.0305(4) 0.155(3) Uani 1 d . . .
H98A H 0.5040 0.3933 -0.0385 0.123 Uiso 1 calc R . .
H98B H 0.6399 0.3637 -0.0304 0.190 Uiso 1 calc R . .
C99 C 0.6054(8) 0.2710(6) -0.0677(5) 0.201(5) Uani 1 d . . .
H99A H 0.5396 0.2419 -0.0676 0.241 Uiso 1 calc R . .
H99B H 0.6759 0.2137 -0.0601 0.241 Uiso 1 calc R . .
C100 C 0.6316(7) 0.3258(7) -0.1168(4) 0.194(4) Uani 1 d . . .
H1AA H 0.6540 0.2776 -0.1395 0.200 Uiso 1 calc R . .
H1AB H 0.6968 0.3549 -0.1173 0.160 Uiso 1 calc R . .
H1AC H 0.5611 0.3806 -0.1254 0.150 Uiso 1 calc R . .
O101 O -0.3654(4) 0.4258(2) 0.52379(10) 0.1200(14) Uani 1 d . . .
C102 C -0.3721(5) 0.3492(4) 0.55243(15) 0.0855(13) Uani 1 d . . .
C103 C -0.3091(6) 0.2456(4) 0.54116(18) 0.1154(19) Uani 1 d . . .
H10A H -0.2662 0.2507 0.5091 0.173 Uiso 1 calc R . .
H10B H -0.3665 0.2074 0.5427 0.173 Uiso 1 calc R . .
H10C H -0.2529 0.2100 0.5641 0.173 Uiso 1 calc R . .
C104 C -0.4423(5) 0.3581(4) 0.59995(17) 0.120(2) Uani 1 d . . .
H10D H -0.4792 0.4303 0.6027 0.179 Uiso 1 calc R . .
H10E H -0.3901 0.3265 0.6247 0.179 Uiso 1 calc R . .
H10F H -0.5040 0.3235 0.6037 0.179 Uiso 1 calc R . .
O201 O -0.1806(7) 0.3789(6) 0.6536(3) 0.225(3) Uiso 1 d . . .
C202 C -0.1371(6) 0.4108(5) 0.6102(3) 0.1271(19) Uiso 1 d . . .
C203 C -0.2360(11) 0.5059(9) 0.5984(4) 0.253(5) Uiso 1 d . . .
H20B H -0.3109 0.4908 0.6097 0.379 Uiso 1 calc R . .
H20C H -0.2308 0.5597 0.6140 0.379 Uiso 1 calc R . .
H20D H -0.2309 0.5279 0.5644 0.379 Uiso 1 calc R . .
C204 C -0.0160(13) 0.3850(10) 0.6028(5) 0.280(6) Uiso 1 d . . .
H20E H 0.0175 0.3141 0.6156 0.419 Uiso 1 calc R . .
H20F H 0.0101 0.3962 0.5691 0.419 Uiso 1 calc R . .
H20G H 0.0102 0.4281 0.6186 0.419 Uiso 1 calc R . .

loop_
_atom_site_aniso_label
_atom_site_aniso_U_11
_atom_site_aniso_U_22
_atom_site_aniso_U_33
_atom_site_aniso_U_23
_atom_site_aniso_U_13
_atom_site_aniso_U_12
C1 0.056(2) 0.078(3) 0.058(2) 0.023(2) 0.0029(18) -0.0101(19)
C2 0.053(2) 0.087(3) 0.058(2) 0.030(2) -0.0035(18) -0.019(2)
C3 0.054(2) 0.091(3) 0.065(3) 0.039(2) -0.0203(18) -0.034(2)
C4 0.062(2) 0.090(3) 0.062(2) 0.033(2) -0.0202(19) -0.044(2)
C5 0.060(2) 0.116(4) 0.056(2) 0.035(2) -0.0194(19) -0.048(2)
C6 0.061(3) 0.095(3) 0.065(3) 0.040(3) -0.012(2) -0.020(2)
C7 0.063(3) 0.098(3) 0.055(3) 0.029(2) -0.002(2) -0.016(2)
O8 0.100(2) 0.088(2) 0.0691(18) 0.0281(16) -0.0065(15) 0.0082(17)
C9 0.098(3) 0.088(3) 0.075(3) 0.040(2) -0.044(2) -0.064(3)
C10 0.103(3) 0.056(2) 0.062(3) 0.0248(18) -0.041(2) -0.049(2)
C11 0.097(3) 0.057(2) 0.049(2) 0.0147(17) -0.026(2) -0.046(2)
C12 0.093(3) 0.0413(18) 0.045(2) 0.0087(15) -0.0202(19) -0.0326(18)
C13 0.113(4) 0.044(2) 0.046(2) 0.0042(17) -0.020(2) -0.025(2)
C14 0.150(5) 0.050(2) 0.048(2) 0.0089(18) -0.046(3) -0.037(3)
C15 0.122(4) 0.053(2) 0.067(3) 0.017(2) -0.049(3) -0.045(2)
O16 0.132(3) 0.0677(17) 0.0454(15) -0.0045(13) -0.0178(16) -0.0205(17)
O17 0.145(3) 0.0684(17) 0.0802(19) 0.0213(15) -0.0697(19) -0.0547(17)
C18 0.113(4) 0.064(3) 0.055(3) 0.021(2) -0.044(2) -0.045(3)
C19 0.073(3) 0.087(3) 0.062(2) 0.027(2) -0.030(2) -0.045(2)
O20 0.0764(19) 0.122(2) 0.0727(19) 0.0396(17) -0.0297(15) -0.0579(17)
N21 0.072(2) 0.088(2) 0.062(2) 0.0269(18) -0.0197(17) -0.0300(18)
C22 0.072(3) 0.076(3) 0.047(2) 0.0122(19) -0.0188(18) -0.029(2)
C23 0.100(3) 0.077(3) 0.050(2) 0.008(2) -0.025(2) -0.012(3)
N24 0.132(3) 0.074(2) 0.056(2) 0.0108(19) -0.035(2) -0.011(2)
C25 0.123(4) 0.121(4) 0.061(3) 0.021(3) 0.004(3) 0.027(3)
C26 0.100(4) 0.122(4) 0.060(3) 0.038(3) -0.004(2) -0.001(3)
C27 0.090(3) 0.079(3) 0.061(3) 0.023(2) -0.014(2) -0.020(3)
C28 0.090(3) 0.073(3) 0.056(2) 0.016(2) -0.010(2) -0.014(2)
C29 0.078(2) 0.0415(18) 0.0418(18) 0.0052(15) -0.0114(16) -0.0201(16)
C30 0.062(2) 0.0430(17) 0.0365(17) 0.0051(15) -0.0098(15) -0.0153(15)
C31 0.054(2) 0.0468(18) 0.0370(17) 0.0093(15) -0.0084(14) -0.0194(15)
C32 0.0484(19) 0.0429(17) 0.0390(17) 0.0056(14) -0.0098(14) -0.0142(15)
C33 0.052(2) 0.0422(18) 0.0495(19) 0.0055(15) -0.0115(16) -0.0189(15)
C34 0.051(2) 0.052(2) 0.054(2) 0.0006(17) 0.0023(16) -0.0165(16)
C35 0.064(2) 0.049(2) 0.045(2) -0.0008(16) 0.0014(16) -0.0134(17)
O36 0.104(2) 0.0645(16) 0.0640(16) -0.0146(13) 0.0252(15) -0.0314(15)
C37 0.061(2) 0.0481(18) 0.0402(18) 0.0043(15) -0.0070(15) -0.0236(16)
C38 0.062(2) 0.0441(18) 0.0336(17) 0.0038(14) -0.0024(14) -0.0134(16)
C39 0.068(2) 0.0461(19) 0.0382(18) 0.0088(15) -0.0004(16) -0.0159(18)
C40 0.063(2) 0.057(2) 0.0437(19) 0.0152(16) 0.0028(16) -0.0099(18)
C41 0.069(3) 0.056(2) 0.067(2) 0.0129(19) 0.0029(19) -0.003(2)
C42 0.082(3) 0.043(2) 0.069(3) 0.0118(18) 0.004(2) -0.012(2)
C43 0.073(3) 0.050(2) 0.047(2) -0.0007(16) 0.0006(17) -0.0228(19)
O44 0.0811(18) 0.0533(14) 0.0558(15) 0.0021(11) -0.0048(12) -0.0280(13)
O45 0.081(2) 0.0647(17) 0.124(3) 0.0363(17) 0.0014(17) 0.0001(15)
C46 0.072(2) 0.054(2) 0.052(2) 0.0042(18) -0.0083(18) -0.0313(19)
C47 0.061(2) 0.049(2) 0.053(2) 0.0065(17) -0.0100(17) -0.0315(17)
O48 0.0625(15) 0.0531(14) 0.0563(14) 0.0051(11) -0.0119(11) -0.0284(11)
N49 0.072(2) 0.0614(19) 0.0578(19) 0.0043(15) -0.0016(15) -0.0372(15)
C50 0.079(3) 0.069(2) 0.056(2) 0.011(2) -0.0114(19) -0.048(2)
C51 0.082(3) 0.064(2) 0.066(3) 0.013(2) -0.007(2) -0.036(2)
N52 0.093(2) 0.0555(19) 0.070(2) 0.0123(17) -0.0022(18) -0.0295(17)
C53 0.119(4) 0.087(3) 0.062(3) 0.005(2) -0.001(2) -0.060(3)
C54 0.143(5) 0.106(4) 0.058(3) 0.018(3) -0.010(3) -0.080(4)
C55 0.140(5) 0.086(3) 0.087(4) 0.031(3) -0.020(3) -0.057(3)
C56 0.122(4) 0.073(3) 0.090(3) 0.029(3) -0.005(3) -0.038(3)
C57 0.061(2) 0.076(3) 0.057(2) 0.017(2) 0.0041(18) -0.0147(19)
C58 0.075(3) 0.073(3) 0.059(2) 0.011(2) 0.0072(19) -0.019(2)
C59 0.079(3) 0.071(2) 0.057(2) 0.009(2) 0.0046(19) -0.024(2)
C60 0.080(3) 0.070(2) 0.065(2) 0.002(2) 0.001(2) -0.034(2)
C61 0.080(3) 0.066(2) 0.058(2) -0.0011(19) -0.0005(19) -0.029(2)
C62 0.079(3) 0.064(2) 0.064(2) -0.0031(19) -0.0032(19) -0.028(2)
C63 0.082(3) 0.065(2) 0.060(2) -0.0054(19) 0.0008(19) -0.024(2)
C64 0.079(3) 0.072(2) 0.069(3) -0.015(2) -0.006(2) -0.027(2)
C65 0.074(3) 0.088(3) 0.062(2) -0.022(2) 0.0006(19) -0.028(2)
C66 0.079(3) 0.108(3) 0.077(3) -0.034(3) -0.005(2) -0.023(3)
C67 0.086(3) 0.161(5) 0.062(3) -0.030(3) 0.008(2) -0.053(3)
C68 0.068(2) 0.0478(18) 0.0389(18) 0.0032(15) -0.0125(15) -0.0189(16)
C69 0.086(3) 0.0504(19) 0.0426(19) 0.0021(16) -0.0093(17) -0.0234(18)
C70 0.087(3) 0.056(2) 0.0421(19) -0.0019(16) -0.0081(17) -0.0230(19)
C71 0.094(3) 0.054(2) 0.045(2) 0.0028(17) -0.0118(18) -0.0268(19)
C72 0.088(3) 0.058(2) 0.044(2) 0.0010(17) -0.0065(18) -0.0242(19)
C73 0.091(3) 0.059(2) 0.045(2) 0.0005(17) -0.0078(18) -0.023(2)
C74 0.095(3) 0.072(2) 0.050(2) -0.0002(19) -0.001(2) -0.024(2)
C75 0.138(4) 0.093(3) 0.046(2) -0.006(2) 0.002(2) -0.037(3)
C76 0.162(6) 0.143(5) 0.070(3) -0.014(3) 0.002(3) -0.047(4)
C77 0.192(7) 0.105(4) 0.097(4) 0.026(3) -0.020(4) -0.030(4)
C78 0.252(9) 0.110(4) 0.102(4) 0.025(4) -0.002(5) -0.075(5)
C79 0.086(3) 0.0483(19) 0.047(2) 0.0112(16) -0.0149(18) -0.0273(18)
C80 0.081(3) 0.063(2) 0.049(2) 0.0127(18) -0.0134(18) -0.017(2)
C81 0.086(3) 0.058(2) 0.056(2) 0.0146(19) -0.0189(19) -0.018(2)
C82 0.082(3) 0.062(2) 0.058(2) 0.0160(19) -0.0210(19) -0.026(2)
C83 0.084(3) 0.060(2) 0.056(2) 0.0100(19) -0.0181(19) -0.025(2)
C84 0.080(3) 0.063(2) 0.064(2) 0.0075(19) -0.0220(19) -0.026(2)
C85 0.079(3) 0.059(2) 0.056(2) 0.0062(18) -0.0143(18) -0.0218(19)
C86 0.082(3) 0.059(2) 0.063(2) -0.0001(19) -0.0222(19) -0.024(2)
C87 0.082(3) 0.057(2) 0.058(2) -0.0012(18) -0.0161(19) -0.0166(19)
C88 0.093(3) 0.071(2) 0.064(3) -0.011(2) -0.019(2) -0.016(2)
C89 0.119(4) 0.096(3) 0.056(3) -0.014(2) -0.009(2) -0.020(3)
C90 0.111(4) 0.107(3) 0.097(3) 0.057(3) -0.048(3) -0.076(3)
C91 0.121(5) 0.211(7) 0.161(6) 0.104(5) -0.051(4) -0.116(5)
C92 0.192(8) 0.244(11) 0.228(10) 0.095(9) -0.032(7) -0.169(9)
C93 0.188(8) 0.169(7) 0.282(12) 0.146(8) -0.136(8) -0.121(7)
C94 0.119(6) 0.126(6) 0.279(11) 0.078(7) -0.074(6) -0.063(5)
C95 0.138(6) 0.098(5) 0.291(12) 0.006(7) -0.099(7) -0.032(5)
C96 0.121(5) 0.082(4) 0.307(12) 0.040(7) -0.078(6) -0.039(4)
C97 0.142(7) 0.068(4) 0.403(17) 0.013(8) -0.122(9) -0.027(4)
C98 0.088(4) 0.077(4) 0.301(11) 0.006(6) -0.070(5) -0.022(3)
C99 0.149(7) 0.083(5) 0.378(17) 0.002(8) -0.098(9) -0.033(5)
C100 0.124(6) 0.132(6) 0.321(13) 0.014(8) -0.061(7) -0.042(5)
O101 0.233(4) 0.071(2) 0.0518(17) 0.0014(16) -0.015(2) -0.045(2)
C102 0.129(4) 0.078(3) 0.057(3) 0.003(2) -0.029(2) -0.039(3)
C103 0.184(6) 0.079(3) 0.090(4) 0.001(3) -0.018(3) -0.056(4)
C104 0.122(4) 0.117(4) 0.081(3) 0.023(3) -0.001(3) -0.008(3)

loop_
_geom_bond_atom_site_label_1
_geom_bond_atom_site_label_2
_geom_bond_distance
_geom_bond_site_symmetry_2
_geom_bond_publ_flag
C1 C2 1.512(6) . ?
C1 C40 1.522(5) . ?
C1 C57 1.539(5) . ?
C2 C3 1.392(6) . ?
C2 C7 1.395(5) . ?
C3 C4 1.388(6) . ?
C4 C5 1.390(5) . ?
C4 C9 1.511(6) . ?
C5 C6 1.384(6) . ?
C5 O20 1.414(5) . ?
C6 C7 1.364(6) . ?
C7 O8 1.372(5) . ?
C9 C10 1.535(6) . ?
C9 C90 1.537(5) . ?
C10 C15 1.377(6) . ?
C10 C11 1.407(5) . ?
C11 C12 1.389(5) . ?
C12 C13 1.391(5) . ?
C12 C29 1.521(5) . ?
C13 C14 1.378(6) . ?
C13 O16 1.383(5) . ?
C14 C15 1.377(6) . ?
C15 O17 1.409(5) . ?
O17 C18 1.380(4) . ?
C18 N24 1.293(5) . ?
C18 C19 1.407(6) . ?
C19 N21 1.287(5) . ?
C19 O20 1.385(5) . ?
N21 C22 1.384(5) . ?
C22 C23 1.382(6) . ?
C22 C28 1.401(5) . ?
C23 N24 1.383(5) . ?
C23 C25 1.397(6) . ?
C25 C26 1.368(7) . ?
C26 C27 1.377(6) . ?
C27 C28 1.356(5) . ?
C29 C79 1.531(4) . ?
C29 C30 1.534(5) . ?
C30 C31 1.391(4) . ?
C30 C35 1.401(4) . ?
C31 C32 1.388(4) . ?
C32 C33 1.386(4) . ?
C32 C37 1.524(4) . ?
C33 C34 1.363(5) . ?
C33 O48 1.413(4) . ?
C34 C35 1.389(5) . ?
C35 O36 1.372(4) . ?
C37 C38 1.526(4) . ?
C37 C68 1.544(4) . ?
C38 C43 1.383(4) . ?
C38 C39 1.392(5) . ?
C39 C40 1.389(5) . ?
C40 C41 1.398(5) . ?
C41 C42 1.363(6) . ?
C41 O45 1.380(4) . ?
C42 C43 1.385(5) . ?
C43 O44 1.405(4) . ?
O44 C46 1.380(4) . ?
C46 N52 1.290(4) . ?
C46 C47 1.418(5) . ?
C47 N49 1.292(4) . ?
C47 O48 1.377(4) . ?
N49 C50 1.381(5) . ?
C50 C51 1.399(6) . ?
C50 C53 1.403(5) . ?
C51 N52 1.379(5) . ?
C51 C56 1.414(6) . ?
C53 C54 1.373(6) . ?
C54 C55 1.375(7) . ?
C55 C56 1.361(7) . ?
C57 C58 1.502(6) . ?
C58 C59 1.515(5) . ?
C59 C60 1.512(5) . ?
C60 C61 1.500(5) . ?
C61 C62 1.511(5) . ?
C62 C63 1.508(5) . ?
C63 C64 1.512(5) . ?
C64 C65 1.509(5) . ?
C65 C66 1.512(5) . ?
C66 C67 1.511(6) . ?
C68 C69 1.516(5) . ?
C69 C70 1.517(5) . ?
C70 C71 1.517(5) . ?
C71 C72 1.515(5) . ?
C72 C73 1.515(5) . ?
C73 C74 1.512(5) . ?
C74 C75 1.519(5) . ?
C75 C76 1.519(7) . ?
C76 C77 1.377(8) . ?
C77 C78 1.522(7) . ?
C79 C80 1.523(5) . ?
C80 C81 1.526(5) . ?
C81 C82 1.512(5) . ?
C82 C83 1.520(5) . ?
C83 C84 1.511(5) . ?
C84 C85 1.508(5) . ?
C85 C86 1.509(5) . ?
C86 C87 1.514(5) . ?
C87 C88 1.505(5) . ?
C88 C89 1.517(6) . ?
C90 C91 1.550(7) . ?
C91 C92 1.558(10) . ?
C92 C93 1.562(14) . ?
C93 C94 1.533(12) . ?
C94 C95 1.450(11) . ?
C95 C96 1.543(12) . ?
C96 C97 1.413(13) . ?
C97 C98 1.550(13) . ?
C98 C99 1.449(12) . ?
C99 C100 1.490(13) . ?
O101 C102 1.219(5) . ?
C102 C103 1.467(6) . ?
C102 C104 1.475(6) . ?
O201 C202 1.307(8) . ?
C202 C204 1.356(13) . ?
C202 C203 1.492(12) . ?
